data_4112168
loop_
_publ_author_name
'En-Qing Gao'
'Yan-Feng Yue'
'Shi-Qiang Bai'
'Zheng He'
'Chun-Hua Yan'

_publ_contact_author_address
;
State Key Lab of Rare Earth Materials Chemistry and Applications & 
PKU-HKU Joint Lab on Rare Earth Materials and Bioinorganic Chemistry, 
College of Chemistry and Molecular Engineering, 
Peking University, 
Beijing 100871, 
China
;
_publ_contact_author_email chyan@chem.pku.edu.cn
_publ_contact_author_fax 86-(10)-62754179
_publ_contact_author_name 'Prof. Chun-Hua Yan'
_publ_contact_author_phone 86-(10)-62754179
_publ_section_title
;
 From Achiral Ligands to Chiral Coordination Polymers: Spontaneous
 Resolution, Weak Ferromagnetism, and Topological Ferrimagnetism
;
_journal_name_full 'Journal of the American Chemical Society'
_journal_page_first 1419
_journal_page_last 1429
_journal_paper_doi 10.1021/ja039104a
_journal_volume 126
_journal_year 2004
_chemical_formula_sum 'C24 H22 Mn3 N28'
_chemical_formula_weight 867.52
_chemical_name_systematic
; 
 ? 
;
_space_group_IT_number 5
_symmetry_cell_setting monoclinic
_symmetry_space_group_name_Hall 'C 2y'
_symmetry_space_group_name_H-M 'C 1 2 1'
_atom_sites_solution_hydrogens geom
_atom_sites_solution_primary direct
_atom_sites_solution_secondary difmap
_audit_creation_method SHELXL-97
_cell_angle_alpha 90.00
_cell_angle_beta 127.0816(12)
_cell_angle_gamma 90.00
_cell_formula_units_Z 2
_cell_length_a 17.1238(4)
_cell_length_b 10.8439(3)
_cell_length_c 12.3532(4)
_cell_measurement_reflns_used 17712
_cell_measurement_temperature 293(2)
_cell_measurement_theta_max 27.485
_cell_measurement_theta_min 3.395
_cell_volume 1829.98(9)
_computing_cell_refinement 'HKL Scalepack (Otwinowski & Minor, 1997)'
_computing_data_collection 'KappaCCD (Nonius B. V., 1998)'
_computing_data_reduction 'HKL Denzo (Otwinowski & Minor, 1997) & maXus (Mackay et al., 1998)'
_computing_molecular_graphics 'Bruker SHELXTL V5.1 (Sheldrick, 1998)'
_computing_publication_material 'SHELXL-97 (Sheldrick, 1997)'
_computing_structure_refinement 'SHELXL-97 (Sheldrick, 1997)'
_computing_structure_solution 'SHELXS-97 (Sheldrick, 1997)'
_diffrn_ambient_temperature 293(2)
_diffrn_detector_area_resol_mean 0.76
_diffrn_measured_fraction_theta_full 0.993
_diffrn_measured_fraction_theta_max 0.993
_diffrn_measurement_device_type 'NONIUS KappaCCD Diffractometer'
_diffrn_measurement_method CCD
_diffrn_radiation_monochromator graphite
_diffrn_radiation_source 'fine-focus sealed tube'
_diffrn_radiation_type MoK\a
_diffrn_radiation_wavelength 0.71073
_diffrn_reflns_av_R_equivalents 0.0428
_diffrn_reflns_av_sigmaI/netI 0.0553
_diffrn_reflns_limit_h_max 22
_diffrn_reflns_limit_h_min -22
_diffrn_reflns_limit_k_max 14
_diffrn_reflns_limit_k_min -14
_diffrn_reflns_limit_l_max 16
_diffrn_reflns_limit_l_min -16
_diffrn_reflns_number 14935
_diffrn_reflns_theta_full 27.47
_diffrn_reflns_theta_max 27.47
_diffrn_reflns_theta_min 3.71
_diffrn_standards_decay_% none
_exptl_absorpt_coefficient_mu 1.082
_exptl_absorpt_correction_T_max 0.936
_exptl_absorpt_correction_T_min 0.865
_exptl_absorpt_correction_type empirical
_exptl_absorpt_process_details '(Blessing, 1995, 1997)'
_exptl_crystal_colour orange
_exptl_crystal_density_diffrn 1.574
_exptl_crystal_description block
_exptl_crystal_F_000 874
_exptl_crystal_size_max 0.20
_exptl_crystal_size_mid 0.12
_exptl_crystal_size_min 0.07
_refine_diff_density_max 0.387
_refine_diff_density_min -0.357
_refine_diff_density_rms 0.055
_refine_ls_abs_structure_details 'Flack H D (1983), Acta Cryst. A39, 876-881'
_refine_ls_abs_structure_Flack 0.00(4)
_refine_ls_extinction_method none
_refine_ls_goodness_of_fit_ref 1.005
_refine_ls_hydrogen_treatment mixed
_refine_ls_matrix_type full
_refine_ls_number_parameters 250
_refine_ls_number_reflns 4137
_refine_ls_number_restraints 1
_refine_ls_restrained_S_all 1.005
_refine_ls_R_factor_all 0.0663
_refine_ls_R_factor_gt 0.0385
_refine_ls_shift/su_max 0.001
_refine_ls_shift/su_mean 0.000
_refine_ls_structure_factor_coef Fsqd
_refine_ls_weighting_details 'calc w=1/[\s^2^(Fo^2^)+(0.0505P)^2^+0.0000P] where P=(Fo^2^+2Fc^2^)/3'
_refine_ls_weighting_scheme calc
_refine_ls_wR_factor_gt 0.0817
_refine_ls_wR_factor_ref 0.0901
_reflns_number_gt 3129
_reflns_number_total 4137
_reflns_threshold_expression >2sigma(I)
_cod_data_source_file ja039104asi20031017_103420_2.cif
_cod_data_source_block 1
_cod_database_code 4112168

loop_
_symmetry_equiv_pos_as_xyz
'x, y, z'
'-x, y, -z'
'x+1/2, y+1/2, z'
'-x+1/2, y+1/2, -z'

loop_
_atom_site_label
_atom_site_type_symbol
_atom_site_fract_x
_atom_site_fract_y
_atom_site_fract_z
_atom_site_U_iso_or_equiv
_atom_site_adp_type
_atom_site_occupancy
_atom_site_symmetry_multiplicity
_atom_site_calc_flag
_atom_site_refinement_flags
Mn1 Mn 0.88867(3) 0.67209(3) 0.47287(5) 0.03769(14) Uani 1 1 d .
Mn2 Mn 1.0000 1.14072(5) 0.5000 0.0424(2) Uani 1 2 d S
N1 N 0.86921(18) 0.7161(2) 0.6353(3) 0.0397(6) Uani 1 1 d .
N2 N 0.88309(19) 0.8826(2) 0.4902(3) 0.0361(6) Uani 1 1 d .
N3 N 0.89101(18) 0.9734(2) 0.4155(3) 0.0359(6) Uani 1 1 d .
N4 N 0.9308(2) 1.1211(3) 0.2791(3) 0.0534(7) Uani 1 1 d .
N5 N 0.8410(2) 1.0420(2) 0.5716(3) 0.0521(7) Uani 1 1 d .
H5A H 0.8400 1.0956 0.5196 0.063 Uiso 1 1 calc R
H5B H 0.8279 1.0640 0.6260 0.063 Uiso 1 1 calc R
N6 N 0.94877(18) 0.6677(3) 0.3593(3) 0.0493(7) Uani 1 1 d .
N7 N 0.9150(2) 0.6713(5) 0.2437(4) 0.0837(12) Uani 1 1 d .
N8 N 0.8837(3) 0.6855(8) 0.1299(5) 0.142(2) Uani 1 1 d .
N9 N 0.73307(19) 0.6767(3) 0.3014(3) 0.0449(6) Uani 1 1 d .
N10 N 0.6798(2) 0.7623(3) 0.2573(3) 0.0506(7) Uani 1 1 d .
N11 N 0.6262(3) 0.8450(4) 0.2094(5) 0.0938(14) Uani 1 1 d .
N12 N 0.8914(2) 1.2661(3) 0.4679(4) 0.0681(10) Uani 1 1 d .
N13 N 0.8840(2) 1.3711(3) 0.4786(3) 0.0481(8) Uani 1 1 d .
N14 N 0.8738(3) 1.4743(3) 0.4907(4) 0.0674(10) Uani 1 1 d .
C1 C 0.8743(2) 0.6323(3) 0.7188(4) 0.0491(8) Uani 1 1 d .
H1A H 0.8789 0.5496 0.7034 0.059 Uiso 1 1 calc R
C2 C 0.8730(3) 0.6614(4) 0.8261(3) 0.0589(9) Uani 1 1 d .
H2A H 0.8762 0.6000 0.8812 0.071 Uiso 1 1 calc R
C3 C 0.8669(3) 0.7836(4) 0.8498(4) 0.0641(11) Uani 1 1 d .
H3A H 0.8660 0.8062 0.9217 0.077 Uiso 1 1 calc R
C4 C 0.8622(3) 0.8728(4) 0.7655(4) 0.0563(10) Uani 1 1 d .
H4A H 0.8576 0.9560 0.7793 0.068 Uiso 1 1 calc R
C5 C 0.8644(2) 0.8355(3) 0.6616(3) 0.0376(7) Uani 1 1 d .
C6 C 0.8623(2) 0.9265(3) 0.5680(3) 0.0350(7) Uani 1 1 d .
C7 C 0.8544(3) 0.9456(3) 0.2930(4) 0.0459(8) Uani 1 1 d .
H7A H 0.8191 0.8729 0.2554 0.055 Uiso 1 1 calc R
C8 C 0.8678(3) 1.0272(4) 0.2121(4) 0.0502(8) Uani 1 1 d .
C9 C 0.8197(3) 1.0058(5) 0.0770(4) 0.0747(12) Uani 1 1 d .
H9A H 0.7774 0.9389 0.0352 0.090 Uiso 1 1 calc R
C10 C 0.8344(4) 1.0841(6) 0.0035(5) 0.0926(16) Uani 1 1 d .
H10A H 0.8013 1.0723 -0.0892 0.111 Uiso 1 1 calc R
C11 C 0.8982(4) 1.1792(6) 0.0686(5) 0.0916(16) Uani 1 1 d .
H11A H 0.9103 1.2322 0.0212 0.110 Uiso 1 1 calc R
C12 C 0.9459(3) 1.1972(5) 0.2086(5) 0.0772(13) Uani 1 1 d .
H12A H 0.9887 1.2633 0.2524 0.093 Uiso 1 1 calc R

loop_
_atom_site_aniso_label
_atom_site_aniso_U_11
_atom_site_aniso_U_22
_atom_site_aniso_U_33
_atom_site_aniso_U_23
_atom_site_aniso_U_13
_atom_site_aniso_U_12
Mn1 0.0514(2) 0.0248(2) 0.0522(3) -0.0014(2) 0.0394(2) -0.00094(19)
Mn2 0.0537(4) 0.0234(4) 0.0588(4) 0.000 0.0386(4) 0.000
N1 0.0506(14) 0.0295(14) 0.0501(17) 0.0036(11) 0.0363(13) 0.0008(11)
N2 0.0494(16) 0.0244(13) 0.0460(17) -0.0007(11) 0.0349(15) -0.0023(11)
N3 0.0449(14) 0.0276(13) 0.0474(17) 0.0009(12) 0.0343(13) -0.0011(11)
N4 0.0598(16) 0.0532(18) 0.0578(18) 0.0157(15) 0.0410(15) 0.0024(15)
N5 0.0756(19) 0.0327(17) 0.078(2) 0.0028(14) 0.0625(18) 0.0049(14)
N6 0.0547(14) 0.0591(18) 0.0474(16) -0.0044(17) 0.0379(13) -0.0042(16)
N7 0.0588(17) 0.139(4) 0.066(3) -0.019(3) 0.0441(18) -0.015(3)
N8 0.100(3) 0.260(8) 0.069(3) -0.010(5) 0.053(2) -0.018(5)
N9 0.0547(14) 0.0335(15) 0.0517(15) -0.0057(16) 0.0349(13) -0.0056(17)
N10 0.0576(18) 0.0390(17) 0.056(2) -0.0081(15) 0.0349(16) -0.0073(16)
N11 0.083(3) 0.055(2) 0.111(4) -0.002(2) 0.041(3) 0.019(2)
N12 0.078(2) 0.0297(17) 0.110(3) 0.0010(17) 0.063(2) 0.0092(15)
N13 0.0497(17) 0.0295(18) 0.074(2) 0.0056(13) 0.0419(17) 0.0028(12)
N14 0.087(2) 0.0273(17) 0.113(3) -0.0001(17) 0.074(2) 0.0017(15)
C1 0.070(2) 0.0305(17) 0.060(2) 0.0069(17) 0.0463(19) -0.0009(17)
C2 0.079(2) 0.057(2) 0.059(2) 0.017(2) 0.0512(19) 0.005(2)
C3 0.102(3) 0.058(2) 0.066(3) 0.006(2) 0.068(3) 0.007(2)
C4 0.082(3) 0.042(2) 0.066(3) -0.0029(18) 0.056(2) 0.0039(17)
C5 0.0448(16) 0.0334(17) 0.045(2) 0.0033(14) 0.0326(16) 0.0040(13)
C6 0.0414(16) 0.0254(15) 0.047(2) -0.0004(13) 0.0315(16) -0.0005(12)
C7 0.0548(19) 0.043(2) 0.051(2) -0.0051(16) 0.0374(18) -0.0061(15)
C8 0.0552(19) 0.057(2) 0.048(2) 0.0077(18) 0.0365(18) 0.0095(18)
C9 0.083(3) 0.093(3) 0.050(3) 0.009(2) 0.042(2) 0.000(3)
C10 0.105(4) 0.121(5) 0.066(3) 0.026(3) 0.059(3) 0.014(4)
C11 0.105(3) 0.117(4) 0.076(3) 0.047(4) 0.067(3) 0.018(4)
C12 0.076(2) 0.078(3) 0.081(3) 0.032(3) 0.049(2) 0.000(2)

loop_
_atom_type_symbol
_atom_type_description
_atom_type_scat_dispersion_real
_atom_type_scat_dispersion_imag
_atom_type_scat_source
C C 0.0033 0.0016 'International Tables Vol C Tables 4.2.6.8 and 6.1.1.4'
H H 0.0000 0.0000 'International Tables Vol C Tables 4.2.6.8 and 6.1.1.4'
N N 0.0061 0.0033 'International Tables Vol C Tables 4.2.6.8 and 6.1.1.4'
Mn Mn 0.3368 0.7283 'International Tables Vol C Tables 4.2.6.8 and 6.1.1.4'

loop_
_geom_angle_atom_site_label_1
_geom_angle_atom_site_label_2
_geom_angle_atom_site_label_3
_geom_angle
_geom_angle_site_symmetry_1
_geom_angle_site_symmetry_3
N6 Mn1 N14 99.91(13) . 1_545
N6 Mn1 N9 98.56(10) . .
N14 Mn1 N9 88.39(13) 1_545 .
N6 Mn1 N6 77.99(11) . 2_756
N14 Mn1 N6 92.35(13) 1_545 2_756
N9 Mn1 N6 176.55(10) . 2_756
N6 Mn1 N1 161.40(10) . .
N14 Mn1 N1 91.67(13) 1_545 .
N9 Mn1 N1 96.25(9) . .
N6 Mn1 N1 87.10(9) 2_756 .
N6 Mn1 N2 98.25(11) . .
N14 Mn1 N2 161.84(10) 1_545 .
N9 Mn1 N2 88.45(11) . .
N6 Mn1 N2 91.88(11) 2_756 .
N1 Mn1 N2 70.92(10) . .
N12 Mn2 N12 101.06(18) 2_756 .
N12 Mn2 N4 92.79(12) 2_756 .
N12 Mn2 N4 94.15(12) . .
N12 Mn2 N4 94.15(12) 2_756 2_756
N12 Mn2 N4 92.79(12) . 2_756
N4 Mn2 N4 169.07(16) . 2_756
N12 Mn2 N3 160.50(11) 2_756 .
N12 Mn2 N3 92.27(11) . .
N4 Mn2 N3 71.91(10) . .
N4 Mn2 N3 99.40(10) 2_756 .
N12 Mn2 N3 92.27(11) 2_756 2_756
N12 Mn2 N3 160.50(11) . 2_756
N4 Mn2 N3 99.40(10) . 2_756
N4 Mn2 N3 71.91(10) 2_756 2_756
N3 Mn2 N3 78.84(12) . 2_756
C1 N1 C5 116.9(3) . .
C1 N1 Mn1 124.2(2) . .
C5 N1 Mn1 118.4(2) . .
C6 N2 N3 113.9(2) . .
C6 N2 Mn1 118.5(2) . .
N3 N2 Mn1 127.3(2) . .
C7 N3 N2 116.0(3) . .
C7 N3 Mn2 113.5(2) . .
N2 N3 Mn2 127.8(2) . .
C12 N4 C8 117.8(4) . .
C12 N4 Mn2 124.7(3) . .
C8 N4 Mn2 117.5(2) . .
N7 N6 Mn1 134.6(2) . .
N7 N6 Mn1 123.2(2) . 2_756
Mn1 N6 Mn1 101.96(11) . 2_756
N6 N7 N8 174.1(7) . .
N10 N9 Mn1 128.0(2) . .
N11 N10 N9 177.6(4) . .
N13 N12 Mn2 138.1(3) . .
N14 N13 N12 176.9(4) . .
N13 N14 Mn1 154.2(3) . 1_565
N1 C1 C2 123.7(3) . .
C3 C2 C1 118.3(3) . .
C2 C3 C4 119.3(3) . .
C5 C4 C3 118.4(4) . .
N1 C5 C4 123.3(3) . .
N1 C5 C6 114.9(3) . .
C4 C5 C6 121.8(3) . .
N2 C6 N5 125.4(3) . .
N2 C6 C5 116.0(3) . .
N5 C6 C5 118.6(3) . .
N3 C7 C8 120.3(3) . .
N4 C8 C9 123.5(4) . .
N4 C8 C7 116.0(3) . .
C9 C8 C7 120.5(4) . .
C8 C9 C10 119.2(5) . .
C11 C10 C9 118.7(5) . .
C10 C11 C12 119.8(4) . .
N4 C12 C11 121.1(5) . .

loop_
_geom_bond_atom_site_label_1
_geom_bond_atom_site_label_2
_geom_bond_distance
_geom_bond_site_symmetry_2
Mn1 N6 2.185(2) .
Mn1 N14 2.187(3) 1_545
Mn1 N9 2.187(3) .
Mn1 N6 2.256(3) 2_756
Mn1 N1 2.274(3) .
Mn1 N2 2.300(3) .
Mn2 N12 2.140(3) 2_756
Mn2 N12 2.140(3) .
Mn2 N4 2.235(3) .
Mn2 N4 2.235(3) 2_756
Mn2 N3 2.348(2) .
Mn2 N3 2.348(2) 2_756
N1 C1 1.338(4) .
N1 C5 1.350(4) .
N2 C6 1.300(4) .
N2 N3 1.411(4) .
N3 C7 1.278(4) .
N4 C12 1.334(5) .
N4 C8 1.344(5) .
N5 C6 1.313(4) .
N6 N7 1.173(4) .
N6 Mn1 2.256(3) 2_756
N7 N8 1.175(5) .
N9 N10 1.180(4) .
N10 N11 1.158(5) .
N12 N13 1.161(4) .
N13 N14 1.156(4) .
N14 Mn1 2.187(3) 1_565
C1 C2 1.376(5) .
C2 C3 1.374(6) .
C3 C4 1.388(6) .
C4 C5 1.369(5) .
C5 C6 1.502(4) .
C7 C8 1.452(5) .
C8 C9 1.363(6) .
C9 C10 1.374(7) .
C10 C11 1.357(8) .
C11 C12 1.411(6) .
